data_7217615
loop_
_publ_author_name
'Crowley, James D.'
'Scottwell, Synove O.'
'McAdam, C. John'
'Shaffer, Karl J.'

_publ_section_title
;
 5-Ferrocenyl-2,2 -bipyridine Ligands: synthesis, palladium(II) and
 copper(I) complexes, optical and electrochemical properties.
;
_journal_name_full 'RSC Advances'
_journal_paper_doi 10.1039/C4RA05333H
_journal_year 2014
_chemical_formula_moiety 'C20 H16 Fe N2'
_chemical_formula_sum 'C20 H16 Fe N2'
_chemical_formula_weight 340.20
_space_group_IT_number 56
_symmetry_cell_setting orthorhombic
_symmetry_space_group_name_Hall '-P 2ab 2ac'
_symmetry_space_group_name_H-M 'P c c n'
_atom_sites_solution_hydrogens geom
_atom_sites_solution_primary direct
_atom_sites_solution_secondary difmap
_audit_creation_method SHELXL-97
_cell_angle_alpha 90.00
_cell_angle_beta 90.00
_cell_angle_gamma 90.00
_cell_formula_units_Z 8
_cell_length_a 13.0963(23)
_cell_length_b 20.1531(35)
_cell_length_c 11.7129(24)
_cell_measurement_reflns_used 4220
_cell_measurement_temperature 90(2)
_cell_measurement_theta_max 22.208
_cell_measurement_theta_min 2.543
_cell_volume 3091.4(10)
_computing_cell_refinement 'Bruker SMART'
_computing_data_collection 'Bruker SMART'
_computing_data_reduction 'SAINT v7.23A (Bruker, 2003)'
_computing_molecular_graphics
;
Olex2, Durham University (compiled Apr 2 2009 15:09:25)
;
_computing_publication_material
;
Olex2, Durham University (compiled Apr 2 2009 15:09:25)
;
_computing_structure_refinement 'SHELXL-97 (Sheldrick, 1997)'
_computing_structure_solution 'SIR97 (Altomare et al., 1999)'
_diffrn_ambient_temperature 90(2)
_diffrn_measured_fraction_theta_full 0.998
_diffrn_measured_fraction_theta_max 0.998
_diffrn_measurement_device_type 'Bruker APEXII CCD area detector'
_diffrn_measurement_method 'phi and omega scans'
_diffrn_radiation_monochromator graphite
_diffrn_radiation_source 'fine-focus sealed tube'
_diffrn_radiation_type 'MO K\a'
_diffrn_radiation_wavelength 0.71073
_diffrn_reflns_av_R_equivalents 0.0518
_diffrn_reflns_av_sigmaI/netI 0.0333
_diffrn_reflns_limit_h_max 12
_diffrn_reflns_limit_h_min -13
_diffrn_reflns_limit_k_max 21
_diffrn_reflns_limit_k_min -21
_diffrn_reflns_limit_l_max 12
_diffrn_reflns_limit_l_min -12
_diffrn_reflns_number 12480
_diffrn_reflns_theta_full 22.25
_diffrn_reflns_theta_max 22.25
_diffrn_reflns_theta_min 2.54
_diffrn_standards_number 0
_exptl_absorpt_coefficient_mu 0.975
_exptl_absorpt_correction_T_max 0.92
_exptl_absorpt_correction_T_min 0.6469
_exptl_absorpt_correction_type multi-scan
_exptl_absorpt_process_details
;
 SADABS-2004/1 (Bruker,2004) was used for absorption correction.
 R(int) was 0.0850 before and 0.0566 after correction.
 The Ratio of minimum to maximum transmission is 0.703204.
 The \l/2 correction factor is 0.0015
;
_exptl_crystal_colour colourless
_exptl_crystal_density_diffrn 1.462
_exptl_crystal_density_method 'not measured'
_exptl_crystal_description Rhomb
_exptl_crystal_F_000 1408
_exptl_crystal_size_max 0.39
_exptl_crystal_size_mid 0.26
_exptl_crystal_size_min 0.09
_refine_diff_density_max 0.262
_refine_diff_density_min -0.422
_refine_diff_density_rms 0.092
_refine_ls_extinction_method none
_refine_ls_goodness_of_fit_ref 1.087
_refine_ls_hydrogen_treatment constr
_refine_ls_matrix_type full
_refine_ls_number_parameters 208
_refine_ls_number_reflns 1959
_refine_ls_number_restraints 0
_refine_ls_restrained_S_all 1.087
_refine_ls_R_factor_all 0.0369
_refine_ls_R_factor_gt 0.0320
_refine_ls_shift/su_max 0.000
_refine_ls_shift/su_mean 0.000
_refine_ls_structure_factor_coef Fsqd
_refine_ls_weighting_details
;
calc w=1/[\s^2^(Fo^2^)+(0.0420P)^2^+2.4531P] where P=(Fo^2^+2Fc^2^)/3
;
_refine_ls_weighting_scheme calc
_refine_ls_wR_factor_gt 0.0840
_refine_ls_wR_factor_ref 0.0885
_reflns_number_gt 1742
_reflns_number_total 1959
_reflns_threshold_expression >2sigma(I)
_cod_data_source_file c4ra05333h2.cif
_cod_data_source_block JCSK3
_cod_depositor_comments
;
The following automatic conversions were performed:

'_symmetry_cell_setting' value 'Orthorhombic' changed to
'orthorhombic' according to
/usr/data/users/saulius/crontab/automatic-downloads/rss-feeds/RSC/lib/dictionaries/cif_core.dic
dictionary named 'cif_core.dic' version 2.4.2 from 2011-04-26.

Automatic conversion script
Id: cif_fix_values 2281 2013-09-26 08:29:07Z andrius 
;
_cod_original_cell_volume 3091.4(9)
_cod_database_code 7217615

loop_
_symmetry_equiv_pos_as_xyz
'x, y, z'
'-x+1/2, -y+1/2, z'
'-x, y+1/2, -z+1/2'
'x+1/2, -y, -z+1/2'
'-x, -y, -z'
'x-1/2, y-1/2, -z'
'x, -y-1/2, z-1/2'
'-x-1/2, y, z-1/2'

loop_
_atom_site_label
_atom_site_type_symbol
_atom_site_fract_x
_atom_site_fract_y
_atom_site_fract_z
_atom_site_U_iso_or_equiv
_atom_site_adp_type
_atom_site_occupancy
_atom_site_symmetry_multiplicity
_atom_site_calc_flag
_atom_site_refinement_flags
C2 C 0.5089(2) 0.44173(15) 0.3000(2) 0.0292(8) Uani 1 1 d .
H2 H 0.5399 0.4034 0.3275 0.035 Uiso 1 1 calc R
C8 C 0.2821(2) 0.62239(13) 0.2243(2) 0.0220(7) Uani 1 1 d .
H8 H 0.3017 0.6160 0.1487 0.026 Uiso 1 1 calc R
C4 C 0.4054(2) 0.53444(14) 0.2863(2) 0.0231(7) Uani 1 1 d .
C6 C 0.3273(2) 0.58476(13) 0.3104(2) 0.0207(6) Uani 1 1 d .
C23 C 0.2291(2) 0.44632(15) 0.1546(3) 0.0354(8) Uani 1 1 d .
H23 H 0.1836 0.4814 0.1634 0.043 Uiso 1 1 calc R
C3 C 0.4342(2) 0.47963(14) 0.3573(2) 0.0260(7) Uani 1 1 d .
H3 H 0.4079 0.4705 0.4294 0.031 Uiso 1 1 calc R
N1 N 0.22125(17) 0.64201(11) 0.44846(18) 0.0245(6) Uani 1 1 d .
C1 C 0.5286(2) 0.47216(15) 0.1932(2) 0.0316(7) Uani 1 1 d .
H1 H 0.5750 0.4575 0.1387 0.038 Uiso 1 1 calc R
C24 C 0.2924(2) 0.43518(16) 0.0602(3) 0.0362(8) Uani 1 1 d .
H24 H 0.2964 0.4617 -0.0047 0.043 Uiso 1 1 calc R
C5 C 0.4648(2) 0.52926(15) 0.1838(2) 0.0281(7) Uani 1 1 d .
H5 H 0.4622 0.5581 0.1220 0.034 Uiso 1 1 calc R
C22 C 0.2465(3) 0.39510(17) 0.2338(3) 0.0436(9) Uani 1 1 d .
H22 H 0.2147 0.3904 0.3043 0.052 Uiso 1 1 calc R
C21 C 0.3206(3) 0.35214(16) 0.1877(3) 0.0483(10) Uani 1 1 d .
H21 H 0.3461 0.3140 0.2222 0.058 Uiso 1 1 calc R
C11 C 0.0964(2) 0.72474(13) 0.3959(2) 0.0211(6) Uani 1 1 d .
C10 C 0.1783(2) 0.67702(13) 0.3632(2) 0.0205(6) Uani 1 1 d .
C12 C 0.0703(2) 0.73544(13) 0.5091(2) 0.0253(7) Uani 1 1 d .
H12 H 0.1041 0.7130 0.5672 0.030 Uiso 1 1 calc R
C7 C 0.2942(2) 0.59838(14) 0.4212(2) 0.0255(7) Uani 1 1 d .
H7 H 0.3252 0.5753 0.4806 0.031 Uiso 1 1 calc R
N2 N 0.04976(17) 0.75641(12) 0.30909(18) 0.0271(6) Uani 1 1 d .
C15 C -0.0554(2) 0.81277(14) 0.4461(2) 0.0312(7) Uani 1 1 d .
H15 H -0.1079 0.8427 0.4605 0.037 Uiso 1 1 calc R
C13 C -0.0237(2) 0.79987(15) 0.3363(3) 0.0333(8) Uani 1 1 d .
H13 H -0.0553 0.8228 0.2771 0.040 Uiso 1 1 calc R
C14 C -0.0069(2) 0.77989(14) 0.5343(2) 0.0301(7) Uani 1 1 d .
H14 H -0.0259 0.7876 0.6097 0.036 Uiso 1 1 calc R
C25 C 0.3490(2) 0.37705(17) 0.0804(3) 0.0454(9) Uani 1 1 d .
H25 H 0.3969 0.3584 0.0314 0.054 Uiso 1 1 calc R
C9 C 0.2088(2) 0.66893(13) 0.2504(2) 0.0210(6) Uani 1 1 d .
H9 H 0.1799 0.6947 0.1931 0.025 Uiso 1 1 calc R
Fe1 Fe 0.37833(3) 0.446056(19) 0.20433(3) 0.02394(19) Uani 1 1 d .

loop_
_atom_site_aniso_label
_atom_site_aniso_U_11
_atom_site_aniso_U_22
_atom_site_aniso_U_33
_atom_site_aniso_U_23
_atom_site_aniso_U_13
_atom_site_aniso_U_12
C2 0.0190(16) 0.0297(18) 0.0389(19) 0.0003(14) -0.0072(13) 0.0017(13)
C8 0.0286(16) 0.0214(15) 0.0161(13) -0.0003(12) 0.0002(12) -0.0065(13)
C4 0.0216(15) 0.0226(15) 0.0250(15) -0.0015(12) -0.0025(12) -0.0040(13)
C6 0.0226(15) 0.0200(15) 0.0195(15) -0.0010(12) -0.0007(12) -0.0063(13)
C23 0.0191(17) 0.0334(19) 0.054(2) -0.0137(16) -0.0085(15) 0.0039(13)
C3 0.0227(16) 0.0283(16) 0.0270(15) -0.0003(14) -0.0029(13) 0.0010(13)
N1 0.0277(14) 0.0252(13) 0.0206(12) 0.0011(11) -0.0004(10) 0.0038(11)
C1 0.0191(16) 0.0346(18) 0.0411(19) -0.0073(15) 0.0034(13) -0.0015(14)
C24 0.0328(18) 0.0415(19) 0.0343(18) -0.0046(15) -0.0093(15) -0.0002(16)
C5 0.0259(17) 0.0288(17) 0.0296(16) 0.0012(14) 0.0009(13) -0.0053(14)
C22 0.0367(19) 0.050(2) 0.0435(19) -0.0063(18) -0.0008(16) -0.0215(18)
C21 0.048(2) 0.0227(18) 0.074(3) -0.0001(17) -0.028(2) -0.0045(17)
C11 0.0222(15) 0.0187(14) 0.0225(15) -0.0007(12) -0.0048(12) -0.0044(12)
C10 0.0233(15) 0.0174(14) 0.0208(15) -0.0003(12) -0.0051(12) -0.0049(12)
C12 0.0271(16) 0.0235(16) 0.0251(15) 0.0001(13) -0.0041(12) 0.0013(13)
C7 0.0282(16) 0.0244(16) 0.0238(15) 0.0042(13) -0.0061(13) 0.0018(14)
N2 0.0269(14) 0.0280(14) 0.0263(13) 0.0022(11) -0.0036(11) 0.0021(12)
C15 0.0266(17) 0.0285(17) 0.0385(18) -0.0006(14) -0.0017(14) 0.0070(14)
C13 0.0314(18) 0.0337(18) 0.0349(18) 0.0034(15) -0.0062(14) 0.0073(15)
C14 0.0342(17) 0.0290(17) 0.0269(15) -0.0055(14) 0.0035(14) -0.0020(15)
C25 0.0291(18) 0.049(2) 0.058(2) -0.0298(19) -0.0070(16) 0.0078(17)
C9 0.0255(16) 0.0178(15) 0.0198(14) 0.0043(12) -0.0044(12) -0.0038(13)
Fe1 0.0190(3) 0.0229(3) 0.0299(3) -0.00390(17) -0.00184(17) 0.00149(16)

loop_
_atom_type_symbol
_atom_type_description
_atom_type_scat_dispersion_real
_atom_type_scat_dispersion_imag
_atom_type_scat_source
C C 0.0033 0.0016 'International Tables Vol C Tables 4.2.6.8 and 6.1.1.4'
H H 0.0000 0.0000 'International Tables Vol C Tables 4.2.6.8 and 6.1.1.4'
N N 0.0061 0.0033 'International Tables Vol C Tables 4.2.6.8 and 6.1.1.4'
Fe Fe 0.3463 0.8444 'International Tables Vol C Tables 4.2.6.8 and 6.1.1.4'

loop_
_geom_angle_atom_site_label_1
_geom_angle_atom_site_label_2
_geom_angle_atom_site_label_3
_geom_angle
C3 C2 C1 108.2(3)
C3 C2 Fe1 69.99(16)
C1 C2 Fe1 69.51(16)
C3 C2 H2 125.9
C1 C2 H2 125.9
Fe1 C2 H2 126.2
C9 C8 C6 120.4(2)
C9 C8 H8 119.8
C6 C8 H8 119.8
C3 C4 C5 106.6(2)
C3 C4 C6 127.2(2)
C5 C4 C6 126.1(2)
C3 C4 Fe1 69.41(16)
C5 C4 Fe1 68.85(16)
C6 C4 Fe1 124.67(19)
C8 C6 C7 115.7(3)
C8 C6 C4 122.2(2)
C7 C6 C4 122.1(2)
C24 C23 C22 107.9(3)
C24 C23 Fe1 69.96(17)
C22 C23 Fe1 69.78(18)
C24 C23 H23 126.1
C22 C23 H23 126.1
Fe1 C23 H23 125.8
C2 C3 C4 108.9(3)
C2 C3 Fe1 69.71(16)
C4 C3 Fe1 69.72(15)
C2 C3 H3 125.5
C4 C3 H3 125.5
Fe1 C3 H3 126.6
C7 N1 C10 117.8(2)
C2 C1 C5 108.1(3)
C2 C1 Fe1 69.94(17)
C5 C1 Fe1 69.42(16)
C2 C1 H1 125.9
C5 C1 H1 125.9
Fe1 C1 H1 126.3
C23 C24 C25 108.2(3)
C23 C24 Fe1 69.88(17)
C25 C24 Fe1 70.10(18)
C23 C24 H24 125.9
C25 C24 H24 125.9
Fe1 C24 H24 125.7
C1 C5 C4 108.2(2)
C1 C5 Fe1 69.65(16)
C4 C5 Fe1 70.10(16)
C1 C5 H5 125.9
C4 C5 H5 125.9
Fe1 C5 H5 125.9
C23 C22 C21 108.1(3)
C23 C22 Fe1 69.88(18)
C21 C22 Fe1 70.21(19)
C23 C22 H22 126.0
C21 C22 H22 126.0
Fe1 C22 H22 125.5
C25 C21 C22 107.8(3)
C25 C21 Fe1 69.90(19)
C22 C21 Fe1 69.48(18)
C25 C21 H21 126.1
C22 C21 H21 126.1
Fe1 C21 H21 126.1
N2 C11 C12 122.4(2)
N2 C11 C10 115.9(2)
C12 C11 C10 121.6(2)
N1 C10 C9 121.6(2)
N1 C10 C11 116.6(2)
C9 C10 C11 121.8(2)
C14 C12 C11 119.1(3)
C14 C12 H12 120.5
C11 C12 H12 120.5
N1 C7 C6 125.0(2)
N1 C7 H7 117.5
C6 C7 H7 117.5
C13 N2 C11 117.1(2)
C13 C15 C14 118.0(3)
C13 C15 H15 121.0
C14 C15 H15 121.0
N2 C13 C15 124.2(3)
N2 C13 H13 117.9
C15 C13 H13 117.9
C15 C14 C12 119.2(3)
C15 C14 H14 120.4
C12 C14 H14 120.4
C21 C25 C24 108.0(3)
C21 C25 Fe1 70.01(18)
C24 C25 Fe1 69.65(17)
C21 C25 H25 126.0
C24 C25 H25 126.0
Fe1 C25 H25 125.9
C8 C9 C10 119.5(2)
C8 C9 H9 120.3
C10 C9 H9 120.3
C5 Fe1 C22 154.88(13)
C5 Fe1 C23 119.80(12)
C22 Fe1 C23 40.35(13)
C5 Fe1 C24 107.30(12)
C22 Fe1 C24 67.60(13)
C23 Fe1 C24 40.15(12)
C5 Fe1 C1 40.93(12)
C22 Fe1 C1 163.19(14)
C23 Fe1 C1 154.84(13)
C24 Fe1 C1 120.43(12)
C5 Fe1 C25 125.44(13)
C22 Fe1 C25 67.59(14)
C23 Fe1 C25 67.63(12)
C24 Fe1 C25 40.25(13)
C1 Fe1 C25 108.11(13)
C5 Fe1 C2 68.60(12)
C22 Fe1 C2 126.42(13)
C23 Fe1 C2 163.21(13)
C24 Fe1 C2 155.39(12)
C1 Fe1 C2 40.55(11)
C25 Fe1 C2 121.07(12)
C5 Fe1 C21 162.71(14)
C22 Fe1 C21 40.30(14)
C23 Fe1 C21 67.73(13)
C24 Fe1 C21 67.56(13)
C1 Fe1 C21 126.05(14)
C25 Fe1 C21 40.10(14)
C2 Fe1 C21 108.76(13)
C5 Fe1 C3 68.48(11)
C22 Fe1 C3 108.70(12)
C23 Fe1 C3 126.20(12)
C24 Fe1 C3 162.79(12)
C1 Fe1 C3 68.08(11)
C25 Fe1 C3 155.65(13)
C2 Fe1 C3 40.30(11)
C21 Fe1 C3 121.34(13)
C5 Fe1 C4 41.05(11)
C22 Fe1 C4 120.24(13)
C23 Fe1 C4 107.24(12)
C24 Fe1 C4 125.10(12)
C1 Fe1 C4 68.92(12)
C25 Fe1 C4 162.39(13)
C2 Fe1 C4 68.71(11)
C21 Fe1 C4 155.44(14)
C3 Fe1 C4 40.87(11)

loop_
_geom_bond_atom_site_label_1
_geom_bond_atom_site_label_2
_geom_bond_distance
C2 C3 1.411(4)
C2 C1 1.416(4)
C2 Fe1 2.047(3)
C2 H2 0.9300
C8 C9 1.377(4)
C8 C6 1.394(4)
C8 H8 0.9300
C4 C3 1.433(4)
C4 C5 1.435(4)
C4 C6 1.467(4)
C4 Fe1 2.054(3)
C6 C7 1.395(4)
C23 C24 1.401(4)
C23 C22 1.406(5)
C23 Fe1 2.039(3)
C23 H23 0.9300
C3 Fe1 2.050(3)
C3 H3 0.9300
N1 C7 1.337(3)
N1 C10 1.346(3)
C1 C5 1.426(4)
C1 Fe1 2.041(3)
C1 H1 0.9300
C24 C25 1.406(5)
C24 Fe1 2.040(3)
C24 H24 0.9300
C5 Fe1 2.038(3)
C5 H5 0.9300
C22 C21 1.408(5)
C22 Fe1 2.038(3)
C22 H22 0.9300
C21 C25 1.403(5)
C21 Fe1 2.048(3)
C21 H21 0.9300
C11 N2 1.347(3)
C11 C12 1.386(4)
C11 C10 1.491(4)
C10 C9 1.389(4)
C12 C14 1.382(4)
C12 H12 0.9300
C7 H7 0.9300
N2 C13 1.339(4)
C15 C13 1.377(4)
C15 C14 1.382(4)
C15 H15 0.9300
C13 H13 0.9300
C14 H14 0.9300
C25 Fe1 2.046(3)
C25 H25 0.9300
C9 H9 0.9300
